data_2013232
loop_
_publ_author_name
'Felcman, Judith'
'Howie, R. Alan'
'Lopes de Miranda, Jussara'
'Skakle, Janet M.S.'
'Wardell, James L.'

_publ_section_title
;
 The nitrate dihydrate of an aquadicopper(II) complex cation with
 guanidinoacetic acid and a novel trianionic disubstituted guanidine as
 ligands at 120K
;
_journal_issue 3
_journal_name_full 'Acta Crystallographica Section C'
_journal_page_first m103
_journal_page_last m106
_journal_paper_doi 10.1107/S0108270103003329
_journal_volume 59
_journal_year 2003
_chemical_formula_iupac '[Cu2 (C5 H6 N3 O5) (C3 H7 N3 O2) (H2 O)] N O3, 2H2 O'
_chemical_formula_moiety '(C8 H15 Cu2 N6 O8 +), (N O3 -), 2(H2 O)'
_chemical_formula_structural '2(Cu 2+), (C3 H7 N3 O2), (C5 H6 N3 O5 3-), (N O3 -), 3(H2 O)'
_chemical_formula_sum 'C8 H19 Cu2 N7 O13'
_chemical_formula_weight 548.38
_chemical_name_systematic
;
aqua[\m-(N^1^-carboxatomethylguanidino)oxidoacetato](\m-guanidinoacetic
acid)dicopper(II) nitrate dihydrate
;
_space_group_IT_number 14
_symmetry_cell_setting monoclinic
_symmetry_space_group_name_Hall '-P 2ybc'
_symmetry_space_group_name_H-M 'P 1 21/c 1'
_atom_sites_solution_hydrogens mixed
_atom_sites_solution_primary direct
_atom_sites_solution_secondary difmap
_audit_creation_method SHELXL97
_cell_angle_alpha 90.00
_cell_angle_beta 90.0302(7)
_cell_angle_gamma 90.00
_cell_formula_units_Z 8
_cell_length_a 15.2979(2)
_cell_length_b 13.0020(2)
_cell_length_c 17.7821(2)
_cell_measurement_reflns_used 17990
_cell_measurement_temperature 120(2)
_cell_measurement_theta_max 27.48
_cell_measurement_theta_min 2.91
_cell_volume 3536.92(8)
_computing_cell_refinement 'DENZO and COLLECT'
_computing_data_collection 'DENZO (Otwinowski & Minor, 1997) and  COLLECT (Hooft, 1998)'
_computing_data_reduction 'DENZO and COLLECT'
_computing_molecular_graphics 'ORTEP-3 (Farrugia, 1997)'
_computing_publication_material 'SHELXL97 and PLATON (Spek, 1990)'
_computing_structure_refinement 'SHELXL97 (Sheldrick, 1997)'
_computing_structure_solution 'SHELXS97 (Sheldrick, 1997)'
_diffrn_ambient_temperature 120(2)
_diffrn_detector_area_resol_mean 9.091
_diffrn_measured_fraction_theta_full 0.979
_diffrn_measured_fraction_theta_max 0.979
_diffrn_measurement_device_type 'Enraf--Nonius KappaCCD area detector'
_diffrn_measurement_method '\f and \w scans'
_diffrn_radiation_monochromator graphite
_diffrn_radiation_source 'Enraf--Nonius FR591 rotating anode'
_diffrn_radiation_type MoK\a
_diffrn_radiation_wavelength 0.71073
_diffrn_reflns_av_R_equivalents 0.0337
_diffrn_reflns_av_sigmaI/netI 0.0340
_diffrn_reflns_limit_h_max 19
_diffrn_reflns_limit_h_min -19
_diffrn_reflns_limit_k_max 16
_diffrn_reflns_limit_k_min -16
_diffrn_reflns_limit_l_max 22
_diffrn_reflns_limit_l_min -23
_diffrn_reflns_number 33782
_diffrn_reflns_theta_full 27.49
_diffrn_reflns_theta_max 27.49
_diffrn_reflns_theta_min 3.08
_diffrn_standards_decay_% 0
_diffrn_standards_number 0
_exptl_absorpt_coefficient_mu 2.493
_exptl_absorpt_correction_T_max 0.9228
_exptl_absorpt_correction_T_min 0.8903
_exptl_absorpt_correction_type multi-scan
_exptl_absorpt_process_details '(SORTAV; Blessing, 1995, 1997)'
_exptl_crystal_colour blue
_exptl_crystal_density_diffrn 2.060
_exptl_crystal_density_method 'not measured'
_exptl_crystal_description block
_exptl_crystal_F_000 2224
_exptl_crystal_size_max 0.20
_exptl_crystal_size_mid 0.15
_exptl_crystal_size_min 0.15
_refine_diff_density_max 0.928
_refine_diff_density_min -1.032
_refine_ls_extinction_method none
_refine_ls_goodness_of_fit_ref 1.142
_refine_ls_hydrogen_treatment mixed
_refine_ls_matrix_type full
_refine_ls_number_parameters 589
_refine_ls_number_reflns 7933
_refine_ls_number_restraints 70
_refine_ls_restrained_S_all 1.137
_refine_ls_R_factor_all 0.0404
_refine_ls_R_factor_gt 0.0345
_refine_ls_shift/su_max 0.001
_refine_ls_shift/su_mean 0.000
_refine_ls_structure_factor_coef Fsqd
_refine_ls_weighting_details 'w = 1/[\s^2^(Fo^2^)+(0.0253P)^2^+6.7574P] where P = (Fo^2^+2Fc^2^)/3'
_refine_ls_weighting_scheme calc
_refine_ls_wR_factor_gt 0.0813
_refine_ls_wR_factor_ref 0.0836
_reflns_number_gt 7112
_reflns_number_total 7933
_reflns_threshold_expression I>2\s(I)
_cod_data_source_file tr1052.cif
_cod_data_source_block II
_cod_depositor_comments
;
The following automatic conversions were performed:

'_atom_sites_solution_hydrogens' value 'geom and difmap' was changed
to 'mixed'.

Automatic conversion script
Id: cif_fix_values 6452 2018-10-05 10:23:21Z andrius 
;
_cod_original_sg_symbol_H-M 'P 21/c'
_cod_database_code 2013232
_cod_database_fobs_code 2013232

loop_
_symmetry_equiv_pos_as_xyz
'x, y, z'
'x, -y+1/2, z+1/2'
'-x, -y, -z'
'-x, y-1/2, -z-1/2'

loop_
_atom_site_label
_atom_site_fract_x
_atom_site_fract_y
_atom_site_fract_z
_atom_site_U_iso_or_equiv
_atom_site_adp_type
_atom_site_calc_flag
_atom_site_refinement_flags
_atom_site_occupancy
_atom_site_disorder_assembly
_atom_site_disorder_group
_atom_site_type_symbol
Cu1A -0.05930(2) 0.11693(3) 0.752151(17) 0.01536(9) Uani d . 1 . . Cu
Cu2A -0.281021(19) 0.13660(3) 0.725787(17) 0.01147(8) Uani d . 1 . . Cu
O1A -0.07892(12) 0.11793(16) 0.64516(10) 0.0165(4) Uani d . 1 . . O
O2A -0.22518(12) 0.12728(15) 0.62867(10) 0.0160(4) Uani d . 1 . . O
C1A -0.14767(17) 0.1216(2) 0.60633(14) 0.0123(5) Uani d . 1 . . C
C2A -0.13754(17) 0.1180(2) 0.52184(14) 0.0139(5) Uani d . 1 . . C
H2A -0.1674 0.0560 0.5022 0.017 Uiso calc R 1 . . H
H2B -0.1661 0.1791 0.4995 0.017 Uiso calc R 1 . . H
N1A -0.04651(15) 0.11578(19) 0.49930(12) 0.0145(5) Uani d D 1 . . N
H1A -0.0056(17) 0.116(2) 0.5335(15) 0.017 Uiso d D 1 . . H
C3A -0.02173(17) 0.1212(2) 0.42708(15) 0.0131(5) Uani d . 1 . . C
N2A -0.08097(15) 0.12034(18) 0.37314(12) 0.0165(5) Uani d . 1 . . N
H2C -0.0646 0.1240 0.3258 0.020 Uiso calc R 1 . . H
H2D -0.1368 0.1161 0.3845 0.020 Uiso calc R 1 . . H
N3A 0.06317(15) 0.12761(19) 0.41003(13) 0.0178(5) Uani d . 1 . . N
H3A 0.0797 0.1313 0.3627 0.021 Uiso calc R 1 . . H
H3B 0.1025 0.1282 0.4461 0.021 Uiso calc R 1 . . H
O3A -0.38949(12) 0.16013(15) 0.66714(10) 0.0150(4) Uani d . 1 . . O
O4A -0.53034(12) 0.20154(15) 0.68045(10) 0.0162(4) Uani d . 1 . . O
C4A -0.45764(16) 0.1792(2) 0.70745(14) 0.0125(5) Uani d . 1 . . C
C5A -0.44780(16) 0.1731(2) 0.79175(14) 0.0120(5) Uani d . 1 . . C
H5A -0.4678 0.2383 0.8148 0.014 Uiso calc R 1 . . H
H5B -0.4845 0.1166 0.8116 0.014 Uiso calc R 1 . . H
N4A -0.35666(13) 0.15478(17) 0.81136(12) 0.0119(4) Uani d . 1 . . N
C6A -0.33859(17) 0.1341(2) 0.88208(14) 0.0131(5) Uani d . 1 . . C
N5A -0.39872(15) 0.1224(2) 0.93565(13) 0.0195(5) Uani d . 1 . . N
H5C -0.4546 0.1285 0.9246 0.023 Uiso calc R 1 . . H
H5D -0.3826 0.1086 0.9821 0.023 Uiso calc R 1 . . H
N6A -0.25412(15) 0.1204(2) 0.90266(13) 0.0169(5) Uani d D 1 . . N
H6A -0.243(2) 0.093(2) 0.9448(13) 0.020 Uiso d D 1 . . H
C7A -0.18332(17) 0.1567(2) 0.85878(14) 0.0153(5) Uani d . 1 . . C
H7A -0.1897 0.2329 0.8534 0.018 Uiso calc R 1 . . H
O5A -0.17853(12) 0.11357(16) 0.78587(10) 0.0183(4) Uani d . 1 . . O
C8A -0.09691(17) 0.1352(2) 0.90000(14) 0.0131(5) Uani d . 1 . . C
O6A -0.03145(12) 0.11898(16) 0.85721(10) 0.0166(4) Uani d . 1 . . O
O7A -0.09329(12) 0.13644(16) 0.96943(10) 0.0171(4) Uani d . 1 . . O
O8A 0.06155(14) 0.0942(2) 0.73082(12) 0.0323(6) Uani d D 1 . . O
H8A 0.101(2) 0.097(3) 0.7617(18) 0.039 Uiso d D 1 . . H
H8B 0.080(3) 0.100(3) 0.6889(13) 0.039 Uiso d D 1 . . H
O9A 0.19234(14) 0.07847(18) 0.82914(12) 0.0216(4) Uani d D 1 . . O
H9A 0.2351(17) 0.110(2) 0.815(2) 0.026 Uiso d D 1 . . H
H9B 0.196(2) 0.0164(13) 0.828(2) 0.026 Uiso d D 1 . . H
O10A 0.33526(13) 0.18678(18) 0.79699(12) 0.0224(4) Uani d D 1 . . O
H10A 0.366(2) 0.173(3) 0.8322(14) 0.027 Uiso d D 1 . . H
H10B 0.365(2) 0.179(3) 0.7602(14) 0.027 Uiso d D 1 . . H
N7A 0.19460(15) 0.12538(18) 0.58010(13) 0.0151(5) Uani d . 1 . . N
O11A 0.11330(13) 0.11475(18) 0.58923(12) 0.0237(5) Uani d . 1 . . O
O12A 0.22390(13) 0.12553(17) 0.51362(11) 0.0212(4) Uani d . 1 . . O
O13A 0.24369(13) 0.13639(17) 0.63444(11) 0.0233(5) Uani d . 1 . . O
Cu1B 0.44259(2) 0.10281(3) 0.158105(17) 0.01188(8) Uani d . 1 . . Cu
Cu2B 0.21784(2) 0.10287(3) 0.185284(17) 0.01411(8) Uani d . 1 . . Cu
O1B 0.42322(12) 0.08951(15) 0.26515(10) 0.0146(4) Uani d . 1 . . O
O2B 0.27720(12) 0.07245(16) 0.27968(10) 0.0161(4) Uani d . 1 . . O
C1B 0.35418(17) 0.0851(2) 0.30315(14) 0.0123(5) Uani d . 1 . . C
C2B 0.36256(17) 0.0919(2) 0.38792(14) 0.0133(5) Uani d . 1 . . C
H2E 0.3307 0.1532 0.4061 0.016 Uiso calc R 1 . . H
H2F 0.3354 0.0304 0.4110 0.016 Uiso calc R 1 . . H
N1B 0.45365(14) 0.09845(18) 0.41137(12) 0.0127(4) Uani d D 1 . . N
H1E 0.4948(17) 0.089(2) 0.3803(15) 0.015 Uiso d D 1 . . H
C3B 0.47645(17) 0.11719(19) 0.48256(14) 0.0122(5) Uani d . 1 . . C
N2B 0.41698(15) 0.12578(18) 0.53605(12) 0.0151(5) Uani d . 1 . . N
H2H 0.3612 0.1191 0.5251 0.018 Uiso calc R 1 . . H
H2G 0.4332 0.1381 0.5827 0.018 Uiso calc R 1 . . H
N3B 0.56136(14) 0.12706(18) 0.49978(13) 0.0152(5) Uani d . 1 . . N
H3E 0.5772 0.1392 0.5465 0.018 Uiso calc R 1 . . H
H3F 0.6012 0.1214 0.4644 0.018 Uiso calc R 1 . . H
O3B 0.10794(13) 0.12387(17) 0.24228(11) 0.0204(4) Uani d . 1 . . O
O4B -0.03081(12) 0.17404(17) 0.22669(11) 0.0202(4) Uani d . 1 . . O
C4B 0.04217(17) 0.1475(2) 0.20136(15) 0.0158(5) Uani d . 1 . . C
C5B 0.05229(16) 0.1411(2) 0.11728(14) 0.0144(5) Uani d . 1 . . C
H5E 0.0160 0.0843 0.0973 0.017 Uiso calc R 1 . . H
H5F 0.0322 0.2061 0.0939 0.017 Uiso calc R 1 . . H
N4B 0.14390(14) 0.12330(18) 0.09873(12) 0.0143(5) Uani d . 1 . . N
C6B 0.16342(17) 0.1106(2) 0.02732(15) 0.0150(5) Uani d . 1 . . C
N5B 0.10531(15) 0.1121(2) -0.02805(13) 0.0212(5) Uani d . 1 . . N
H5G 0.0496 0.1220 -0.0180 0.025 Uiso calc R 1 . . H
H5H 0.1224 0.1031 -0.0748 0.025 Uiso calc R 1 . . H
N6B 0.24958(15) 0.0907(2) 0.00950(13) 0.0176(5) Uani d D 1 . . N
H6E 0.259(2) 0.093(3) -0.0388(11) 0.021 Uiso d D 1 . . H
C7B 0.31600(17) 0.1431(2) 0.05323(15) 0.0160(5) Uani d . 1 . . C
H7E 0.3001 0.2176 0.0560 0.019 Uiso calc R 1 . . H
O5B 0.32330(12) 0.10532(15) 0.12704(10) 0.0140(4) Uani d . 1 . . O
C8B 0.40400(17) 0.1338(2) 0.01189(15) 0.0133(5) Uani d . 1 . . C
O6B 0.47061(12) 0.12367(15) 0.05441(10) 0.0157(4) Uani d . 1 . . O
O7B 0.40668(12) 0.14207(16) -0.05733(10) 0.0179(4) Uani d . 1 . . O
O8B 0.56199(12) 0.05998(17) 0.17714(11) 0.0183(4) Uani d D 1 . . O
H8E 0.5981(18) 0.084(3) 0.1489(16) 0.022 Uiso d D 1 . . H
H8F 0.582(2) 0.068(3) 0.2189(11) 0.022 Uiso d D 1 . . H
O9B 0.67393(13) 0.15798(17) 0.08668(11) 0.0198(4) Uani d D 1 . . O
H9E 0.7241(13) 0.144(3) 0.096(2) 0.024 Uiso d D 1 . . H
H9F 0.659(2) 0.2163(16) 0.096(2) 0.024 Uiso d D 1 . . H
O10B 0.84133(13) 0.12883(19) 0.11875(12) 0.0236(5) Uani d D 1 . . O
H10E 0.866(2) 0.127(3) 0.0788(13) 0.028 Uiso d D 1 . . H
H10F 0.874(2) 0.151(3) 0.1509(16) 0.028 Uiso d D 1 . . H
N7B 0.69272(15) 0.09694(18) 0.33043(13) 0.0170(5) Uani d . 1 . . N
O11B 0.61249(12) 0.07797(18) 0.32025(11) 0.0227(5) Uani d . 1 . . O
O12B 0.72013(14) 0.10693(17) 0.39659(11) 0.0224(4) Uani d . 1 . . O
O13B 0.74235(13) 0.10689(18) 0.27619(12) 0.0254(5) Uani d . 1 . . O

loop_
_atom_site_aniso_label
_atom_site_aniso_U_11
_atom_site_aniso_U_22
_atom_site_aniso_U_33
_atom_site_aniso_U_12
_atom_site_aniso_U_13
_atom_site_aniso_U_23
Cu1A 0.00671(15) 0.0320(2) 0.00733(15) 0.00272(13) 0.00061(12) -0.00102(12)
Cu2A 0.00653(15) 0.02092(17) 0.00696(15) 0.00039(12) 0.00065(11) -0.00006(12)
O1A 0.0105(9) 0.0294(11) 0.0096(9) 0.0005(8) -0.0002(7) -0.0020(8)
O2A 0.0084(9) 0.0287(11) 0.0109(9) 0.0004(8) 0.0011(7) 0.0008(8)
C1A 0.0122(12) 0.0152(13) 0.0096(12) 0.0010(10) 0.0014(10) -0.0001(9)
C2A 0.0094(12) 0.0224(14) 0.0101(12) 0.0000(10) 0.0004(10) 0.0003(10)
N1A 0.0080(10) 0.0276(13) 0.0080(10) -0.0002(9) 0.0005(8) -0.0007(9)
C3A 0.0132(12) 0.0126(12) 0.0134(12) -0.0001(10) 0.0017(10) -0.0003(9)
N2A 0.0154(11) 0.0264(13) 0.0076(10) 0.0000(9) 0.0028(9) 0.0006(9)
N3A 0.0121(11) 0.0315(14) 0.0099(11) 0.0007(10) 0.0042(9) 0.0009(9)
O3A 0.0094(9) 0.0257(10) 0.0098(8) 0.0020(8) 0.0012(7) -0.0007(7)
O4A 0.0095(8) 0.0261(11) 0.0129(9) 0.0039(8) -0.0018(7) -0.0016(8)
C4A 0.0112(12) 0.0138(12) 0.0123(12) -0.0003(10) 0.0016(10) -0.0004(9)
C5A 0.0076(11) 0.0179(13) 0.0103(12) 0.0027(10) -0.0004(9) -0.0002(10)
N4A 0.0058(10) 0.0193(11) 0.0105(10) 0.0000(8) 0.0004(8) -0.0008(8)
C6A 0.0097(12) 0.0196(13) 0.0100(12) 0.0015(10) 0.0014(10) -0.0023(10)
N5A 0.0099(11) 0.0397(15) 0.0090(11) 0.0017(10) 0.0020(9) 0.0018(10)
N6A 0.0092(10) 0.0322(14) 0.0093(11) 0.0014(9) -0.0010(9) 0.0044(9)
C7A 0.0100(12) 0.0259(15) 0.0101(12) -0.0003(10) 0.0017(10) -0.0022(10)
O5A 0.0102(9) 0.0361(12) 0.0085(9) 0.0013(8) 0.0003(7) -0.0043(8)
C8A 0.0088(12) 0.0189(13) 0.0116(12) -0.0016(10) 0.0003(10) -0.0004(10)
O6A 0.0075(9) 0.0310(11) 0.0113(9) 0.0027(8) 0.0002(7) -0.0017(8)
O7A 0.0119(9) 0.0315(11) 0.0081(9) 0.0004(8) 0.0007(7) -0.0006(8)
O8A 0.0097(10) 0.0771(19) 0.0102(10) 0.0078(11) 0.0012(8) -0.0011(11)
O9A 0.0165(10) 0.0282(11) 0.0202(10) -0.0036(9) 0.0002(8) 0.0017(9)
O10A 0.0141(10) 0.0365(13) 0.0166(10) 0.0008(9) 0.0014(8) 0.0038(9)
N7A 0.0125(11) 0.0185(12) 0.0142(11) -0.0016(9) 0.0020(9) 0.0013(9)
O11A 0.0094(9) 0.0446(13) 0.0170(10) -0.0046(9) 0.0019(8) 0.0027(9)
O12A 0.0164(10) 0.0353(12) 0.0120(9) -0.0041(9) 0.0047(8) -0.0013(8)
O13A 0.0166(10) 0.0376(13) 0.0157(10) -0.0029(9) -0.0047(8) 0.0019(9)
Cu1B 0.00708(15) 0.02091(18) 0.00765(15) -0.00005(12) 0.00000(12) 0.00013(12)
Cu2B 0.00705(15) 0.02764(19) 0.00762(15) 0.00080(13) 0.00041(12) 0.00048(12)
O1B 0.0091(8) 0.0247(10) 0.0100(9) -0.0007(7) 0.0007(7) 0.0006(7)
O2B 0.0097(9) 0.0270(11) 0.0115(9) -0.0034(8) -0.0018(7) 0.0020(8)
C1B 0.0146(12) 0.0126(12) 0.0096(12) -0.0019(10) 0.0000(10) 0.0013(9)
C2B 0.0091(12) 0.0214(14) 0.0093(12) -0.0024(10) -0.0014(10) 0.0009(10)
N1B 0.0067(10) 0.0232(12) 0.0083(10) -0.0003(9) 0.0003(8) -0.0002(8)
C3B 0.0151(13) 0.0107(12) 0.0109(12) -0.0001(10) -0.0002(10) 0.0006(9)
N2B 0.0134(11) 0.0237(12) 0.0081(10) 0.0000(9) -0.0005(9) -0.0030(9)
N3B 0.0105(10) 0.0247(12) 0.0104(10) -0.0015(9) -0.0008(9) -0.0021(9)
O3B 0.0118(9) 0.0377(12) 0.0116(9) 0.0044(8) 0.0010(8) 0.0015(8)
O4B 0.0105(9) 0.0369(12) 0.0132(9) 0.0044(8) 0.0045(7) 0.0035(8)
C4B 0.0112(12) 0.0235(14) 0.0126(12) -0.0018(11) -0.0013(10) 0.0024(10)
C5B 0.0065(11) 0.0254(14) 0.0114(12) 0.0025(10) 0.0014(10) 0.0030(10)
N4B 0.0065(10) 0.0254(12) 0.0110(10) 0.0025(9) 0.0019(8) -0.0014(9)
C6B 0.0109(12) 0.0229(14) 0.0111(12) 0.0012(10) -0.0009(10) 0.0020(10)
N5B 0.0102(11) 0.0432(16) 0.0101(11) 0.0018(10) -0.0013(9) 0.0011(10)
N6B 0.0094(11) 0.0324(14) 0.0111(11) 0.0015(9) 0.0009(9) -0.0010(10)
C7B 0.0113(12) 0.0258(15) 0.0109(12) -0.0001(11) 0.0005(10) 0.0021(10)
O5B 0.0093(9) 0.0247(10) 0.0079(8) 0.0000(7) 0.0007(7) 0.0001(7)
C8B 0.0096(12) 0.0178(13) 0.0126(12) 0.0005(10) -0.0006(10) -0.0008(10)
O6B 0.0092(9) 0.0273(11) 0.0105(9) 0.0003(7) 0.0008(7) 0.0007(7)
O7B 0.0135(9) 0.0310(11) 0.0091(9) 0.0000(8) 0.0015(7) 0.0010(8)
O8B 0.0112(9) 0.0330(12) 0.0107(9) 0.0013(8) 0.0001(7) 0.0007(8)
O9B 0.0147(10) 0.0265(11) 0.0182(10) 0.0031(9) -0.0021(8) -0.0016(8)
O10B 0.0130(10) 0.0426(14) 0.0153(10) -0.0018(9) 0.0001(8) -0.0032(9)
N7B 0.0133(11) 0.0231(13) 0.0148(11) 0.0014(9) -0.0011(9) -0.0009(9)
O11B 0.0090(9) 0.0438(13) 0.0154(10) -0.0014(9) -0.0019(8) -0.0017(9)
O12B 0.0180(10) 0.0364(12) 0.0127(10) -0.0017(9) -0.0040(8) -0.0023(8)
O13B 0.0161(10) 0.0424(14) 0.0178(10) -0.0039(9) 0.0059(8) -0.0047(9)

loop_
_atom_type_symbol
_atom_type_description
_atom_type_scat_dispersion_real
_atom_type_scat_dispersion_imag
_atom_type_scat_source
C C 0.0033 0.0016 'International Tables Vol C Tables 4.2.6.8 and 6.1.1.4'
H H 0.0000 0.0000 'International Tables Vol C Tables 4.2.6.8 and 6.1.1.4'
Cu Cu 0.3201 1.2651 'International Tables Vol C Tables 4.2.6.8 and 6.1.1.4'
N N 0.0061 0.0033 'International Tables Vol C Tables 4.2.6.8 and 6.1.1.4'
O O 0.0106 0.0060 'International Tables Vol C Tables 4.2.6.8 and 6.1.1.4'

loop_
_geom_angle_atom_site_label_1
_geom_angle_atom_site_label_2
_geom_angle_atom_site_label_3
_geom_angle
O8A Cu1A O6A 88.91(9)
O8A Cu1A O5A 167.85(11)
O6A Cu1A O5A 84.65(8)
O8A Cu1A O1A 87.43(9)
O6A Cu1A O1A 175.94(8)
O5A Cu1A O1A 99.27(8)
O5A Cu2A N4A 94.03(8)
O5A Cu2A O2A 97.26(8)
N4A Cu2A O2A 168.59(9)
O5A Cu2A O3A 177.90(7)
N4A Cu2A O3A 83.90(8)
O2A Cu2A O3A 84.83(8)
C1A O1A Cu1A 132.21(17)
C1A O2A Cu2A 134.95(18)
O2A C1A O1A 128.2(2)
O2A C1A C2A 114.5(2)
O1A C1A C2A 117.3(2)
N1A C2A C1A 112.0(2)
N1A C2A H2A 109.2
C1A C2A H2A 109.2
N1A C2A H2B 109.2
C1A C2A H2B 109.2
H2A C2A H2B 107.9
C3A N1A C2A 122.4(2)
C3A N1A H1A 118(2)
C2A N1A H1A 120(2)
N2A C3A N3A 120.2(2)
N2A C3A N1A 120.1(2)
N3A C3A N1A 119.7(3)
C3A N2A H2C 120.0
C3A N2A H2D 120.0
H2C N2A H2D 120.0
C3A N3A H3A 120.0
C3A N3A H3B 120.0
H3A N3A H3B 120.0
C4A O3A Cu2A 114.45(16)
O4A C4A O3A 123.5(2)
O4A C4A C5A 118.9(2)
O3A C4A C5A 117.5(2)
N4A C5A C4A 110.0(2)
N4A C5A H5A 109.7
C4A C5A H5A 109.7
N4A C5A H5B 109.7
C4A C5A H5B 109.7
H5A C5A H5B 108.2
C6A N4A C5A 117.6(2)
C6A N4A Cu2A 127.16(18)
C5A N4A Cu2A 113.96(16)
N4A C6A N5A 124.2(2)
N4A C6A N6A 119.0(2)
N5A C6A N6A 116.8(2)
C6A N5A H5C 120.0
C6A N5A H5D 120.0
H5C N5A H5D 120.0
C6A N6A C7A 122.5(2)
C6A N6A H6A 120(2)
C7A N6A H6A 118(2)
O5A C7A N6A 114.4(2)
O5A C7A C8A 108.7(2)
N6A C7A C8A 109.6(2)
O5A C7A H7A 108.0
N6A C7A H7A 108.0
C8A C7A H7A 108.0
C7A O5A Cu2A 113.92(15)
C7A O5A Cu1A 109.08(15)
Cu2A O5A Cu1A 126.72(10)
O7A C8A O6A 124.3(2)
O7A C8A C7A 120.8(2)
O6A C8A C7A 114.9(2)
C8A O6A Cu1A 114.18(17)
Cu1A O8A H8A 125(3)
Cu1A O8A H8B 121(3)
H8A O8A H8B 112(4)
H9A O9A H9B 117(4)
H10A O10A H10B 106(4)
O13A N7A O11A 120.8(2)
O13A N7A O12A 121.1(2)
O11A N7A O12A 118.1(2)
O5B Cu1B O6B 86.17(8)
O5B Cu1B O1B 98.03(8)
O6B Cu1B O1B 174.81(8)
O5B Cu1B O8B 163.10(9)
O6B Cu1B O8B 89.85(8)
O1B Cu1B O8B 86.98(8)
O5B Cu2B N4B 93.44(8)
O5B Cu2B O2B 94.40(8)
N4B Cu2B O2B 171.34(8)
O5B Cu2B O3B 170.99(9)
N4B Cu2B O3B 83.79(9)
O2B Cu2B O3B 89.00(8)
C1B O1B Cu1B 131.53(17)
C1B O2B Cu2B 133.93(17)
O1B C1B O2B 127.9(2)
O1B C1B C2B 117.5(2)
O2B C1B C2B 114.6(2)
N1B C2B C1B 111.6(2)
N1B C2B H2E 109.3
C1B C2B H2E 109.3
N1B C2B H2F 109.3
C1B C2B H2F 109.3
H2E C2B H2F 108.0
C3B N1B C2B 122.1(2)
C3B N1B H1E 117(2)
C2B N1B H1E 121(2)
N2B C3B N1B 121.2(2)
N2B C3B N3B 119.7(2)
N1B C3B N3B 119.1(2)
C3B N2B H2H 120.0
C3B N2B H2G 120.0
H2H N2B H2G 120.0
C3B N3B H3E 120.0
C3B N3B H3F 120.0
H3E N3B H3F 120.0
C4B O3B Cu2B 114.16(17)
O4B C4B O3B 124.2(2)
O4B C4B C5B 117.7(2)
O3B C4B C5B 118.1(2)
N4B C5B C4B 109.4(2)
N4B C5B H5E 109.8
C4B C5B H5E 109.8
N4B C5B H5F 109.8
C4B C5B H5F 109.8
H5E C5B H5F 108.2
C6B N4B C5B 117.2(2)
C6B N4B Cu2B 128.33(19)
C5B N4B Cu2B 113.88(16)
N4B C6B N5B 124.2(2)
N4B C6B N6B 117.6(2)
N5B C6B N6B 118.2(2)
C6B N5B H5G 120.0
C6B N5B H5H 120.0
H5G N5B H5H 120.0
C6B N6B C7B 117.2(2)
C6B N6B H6E 112(2)
C7B N6B H6E 113(2)
O5B C7B N6B 113.1(2)
O5B C7B C8B 110.5(2)
N6B C7B C8B 108.7(2)
O5B C7B H7E 108.2
N6B C7B H7E 108.2
C8B C7B H7E 108.2
C7B O5B Cu1B 110.62(15)
C7B O5B Cu2B 116.33(15)
Cu1B O5B Cu2B 130.43(10)
O7B C8B O6B 124.9(2)
O7B C8B C7B 119.9(2)
O6B C8B C7B 115.1(2)
C8B O6B Cu1B 114.00(16)
Cu1B O8B H8E 115(2)
Cu1B O8B H8F 118(2)
H8E O8B H8F 105(3)
H9E O9B H9F 116(4)
H10E O10B H10F 111(4)
O13B N7B O12B 121.1(2)
O13B N7B O11B 120.4(2)
O12B N7B O11B 118.6(2)

loop_
_geom_bond_atom_site_label_1
_geom_bond_atom_site_label_2
_geom_bond_site_symmetry_2
_geom_bond_distance
_geom_bond_publ_flag
Cu1A O8A . 1.911(2) ?
Cu1A O6A . 1.9161(19) ?
Cu1A O5A . 1.9207(19) ?
Cu1A O1A . 1.9259(19) ?
Cu2A O5A . 1.920(2) ?
Cu2A N4A . 1.927(2) ?
Cu2A O2A . 1.9308(18) ?
Cu2A O3A . 1.9832(19) ?
O1A C1A . 1.259(3) ?
O2A C1A . 1.253(3) ?
C1A C2A . 1.511(3) ?
C2A N1A . 1.450(3) ?
C2A H2A . 0.9900 ?
C2A H2B . 0.9900 ?
N1A C3A . 1.341(3) ?
N1A H1A . 0.872(18) ?
C3A N2A . 1.319(4) ?
C3A N3A . 1.337(3) ?
N2A H2C . 0.8800 ?
N2A H2D . 0.8800 ?
N3A H3A . 0.8800 ?
N3A H3B . 0.8800 ?
O3A C4A . 1.290(3) ?
O4A C4A . 1.245(3) ?
C4A C5A . 1.509(3) ?
C5A N4A . 1.457(3) ?
C5A H5A . 0.9900 ?
C5A H5B . 0.9900 ?
N4A C6A . 1.315(3) ?
C6A N5A . 1.333(3) ?
C6A N6A . 1.355(3) ?
N5A H5C . 0.8800 ?
N5A H5D . 0.8800 ?
N6A C7A . 1.416(3) ?
N6A H6A . 0.849(18) ?
C7A O5A . 1.414(3) ?
C7A C8A . 1.537(4) ?
C7A H7A . 1.0000 ?
C8A O7A . 1.236(3) ?
C8A O6A . 1.276(3) ?
O8A H8A . 0.812(17) ?
O8A H8B . 0.800(17) ?
O9A H9A . 0.815(17) ?
O9A H9B . 0.810(17) ?
O10A H10A . 0.801(17) ?
O10A H10B . 0.801(17) ?
N7A O13A . 1.232(3) ?
N7A O11A . 1.262(3) ?
N7A O12A . 1.264(3) ?
Cu1B O5B . 1.9066(18) ?
Cu1B O6B . 1.9126(18) ?
Cu1B O1B . 1.9344(18) ?
Cu1B O8B . 1.939(2) ?
Cu2B O5B . 1.9179(18) ?
Cu2B N4B . 1.928(2) ?
Cu2B O2B . 1.9486(18) ?
Cu2B O3B . 1.9825(19) ?
O1B C1B . 1.255(3) ?
O2B C1B . 1.260(3) ?
C1B C2B . 1.515(3) ?
C2B N1B . 1.457(3) ?
C2B H2E . 0.9900 ?
C2B H2F . 0.9900 ?
N1B C3B . 1.335(3) ?
N1B H1E . 0.847(18) ?
C3B N2B . 1.321(3) ?
C3B N3B . 1.341(3) ?
N2B H2H . 0.8800 ?
N2B H2G . 0.8800 ?
N3B H3E . 0.8800 ?
N3B H3F . 0.8800 ?
O3B C4B . 1.279(3) ?
O4B C4B . 1.253(3) ?
C4B C5B . 1.505(4) ?
C5B N4B . 1.458(3) ?
C5B H5E . 0.9900 ?
C5B H5F . 0.9900 ?
N4B C6B . 1.315(3) ?
C6B N5B . 1.326(4) ?
C6B N6B . 1.380(3) ?
N5B H5G . 0.8800 ?
N5B H5H . 0.8800 ?
N6B C7B . 1.449(4) ?
N6B H6E . 0.872(18) ?
C7B O5B . 1.406(3) ?
C7B C8B . 1.539(3) ?
C7B H7E . 1.0000 ?
C8B O7B . 1.236(3) ?
C8B O6B . 1.275(3) ?
O8B H8E . 0.809(17) ?
O8B H8F . 0.809(17) ?
O9B H9E . 0.807(17) ?
O9B H9F . 0.808(17) ?
O10B H10E . 0.804(17) ?
O10B H10F . 0.808(17) ?
N7B O13B . 1.235(3) ?
N7B O12B . 1.255(3) ?
N7B O11B . 1.265(3) ?

loop_
_geom_hbond_atom_site_label_D
_geom_hbond_atom_site_label_H
_geom_hbond_atom_site_label_A
_geom_hbond_site_symmetry_A
_geom_hbond_distance_DH
_geom_hbond_distance_HA
_geom_hbond_distance_DA
_geom_hbond_angle_DHA
N1A H1A O11A . 0.872(18) 2.07(2) 2.921(3) 164(3)
N1B H1E O11B . 0.847(18) 2.098(19) 2.933(3) 169(3)
N2A H2C O4B . 0.88 1.95 2.804(3) 164
N2A H2D O12B 1_455 0.88 2.20 3.076(3) 172
N2B H2G O4A 1_655 0.88 2.00 2.866(3) 166
N2B H2H O12A . 0.88 2.11 2.980(3) 169
N3A H3A O3B . 0.88 2.19 3.061(3) 172
N3A H3B O12A . 0.88 2.21 3.072(3) 166
N3B H3E O3A 1_655 0.88 2.22 3.099(3) 176
N3B H3F O12B . 0.88 2.19 3.056(3) 168
N5A H5C O7B 1_456 0.88 2.15 2.991(3) 159
N5A H5D O9B 1_456 0.88 2.15 2.942(3) 150
N5B H5G O7A 1_554 0.88 2.21 3.055(3) 162
N5B H5H O9A 1_554 0.88 2.04 2.901(3) 166
N6A H6A N6B 3_556 0.849(18) 2.52(3) 3.158(4) 132(3)
N6B H6E O9A 1_554 0.872(18) 2.57(2) 3.328(3) 146(3)
O8A H8A O9A . 0.812(17) 1.861(19) 2.664(3) 170(4)
O8A H8B O11A . 0.800(17) 1.855(18) 2.653(3) 175(4)
O8B H8E O9B . 0.809(17) 1.871(18) 2.673(3) 172(4)
O8B H8F O11B . 0.809(17) 1.867(17) 2.669(3) 172(3)
O9A H9A O10A . 0.815(17) 1.854(18) 2.663(3) 172(4)
O9A H9B O10B 3_656 0.810(17) 2.19(2) 2.896(3) 146(3)
O9A H9B O13B 3_656 0.810(17) 2.63(3) 3.212(3) 131(3)
O9B H9E O10B . 0.807(17) 1.848(18) 2.651(3) 173(4)
O9B H9F O3A 2_654 0.808(17) 2.18(2) 2.930(3) 155(3)
O10A H10A O7B 1_556 0.801(17) 2.10(2) 2.870(3) 161(4)
O10A H10B O4A 1_655 0.801(17) 2.16(2) 2.926(3) 160(4)
O10B H10E O7A 1_654 0.804(17) 2.047(18) 2.840(3) 169(4)
O10B H10F O4B 1_655 0.808(17) 2.011(19) 2.802(3) 166(4)

loop_
_geom_torsion_atom_site_label_1
_geom_torsion_atom_site_label_2
_geom_torsion_atom_site_label_3
_geom_torsion_atom_site_label_4
_geom_torsion
O8A Cu1A O1A C1A 173.7(3)
O5A Cu1A O1A C1A 3.8(3)
O5A Cu2A O2A C1A -8.3(3)
N4A Cu2A O2A C1A 163.1(4)
O3A Cu2A O2A C1A 171.9(3)
Cu2A O2A C1A O1A 1.8(5)
Cu2A O2A C1A C2A -178.70(18)
Cu1A O1A C1A O2A 1.1(4)
Cu1A O1A C1A C2A -178.33(18)
O2A C1A C2A N1A 177.6(2)
O1A C1A C2A N1A -2.8(3)
C1A C2A N1A C3A -174.3(2)
C2A N1A C3A N2A -5.6(4)
C2A N1A C3A N3A 174.3(2)
N4A Cu2A O3A C4A 2.02(18)
O2A Cu2A O3A C4A -176.24(19)
Cu2A O3A C4A O4A 175.9(2)
Cu2A O3A C4A C5A -4.6(3)
O4A C4A C5A N4A -175.2(2)
O3A C4A C5A N4A 5.2(3)
C4A C5A N4A C6A -171.3(2)
C4A C5A N4A Cu2A -3.4(3)
O5A Cu2A N4A C6A -12.1(2)
O2A Cu2A N4A C6A 176.4(4)
O3A Cu2A N4A C6A 167.6(2)
O5A Cu2A N4A C5A -178.67(18)
O2A Cu2A N4A C5A 9.8(6)
O3A Cu2A N4A C5A 1.00(18)
C5A N4A C6A N5A 4.5(4)
Cu2A N4A C6A N5A -161.7(2)
C5A N4A C6A N6A -177.6(2)
Cu2A N4A C6A N6A 16.2(4)
N4A C6A N6A C7A 19.5(4)
N5A C6A N6A C7A -162.4(3)
C6A N6A C7A O5A -61.4(4)
C6A N6A C7A C8A 176.3(2)
N6A C7A O5A Cu2A 58.6(3)
C8A C7A O5A Cu2A -178.60(16)
N6A C7A O5A Cu1A -153.65(19)
C8A C7A O5A Cu1A -30.9(2)
N4A Cu2A O5A C7A -24.08(19)
O2A Cu2A O5A C7A 154.24(18)
N4A Cu2A O5A Cu1A -165.07(14)
O2A Cu2A O5A Cu1A 13.25(15)
O8A Cu1A O5A C7A 82.6(5)
O6A Cu1A O5A C7A 24.36(18)
O1A Cu1A O5A C7A -154.53(17)
O8A Cu1A O5A Cu2A -134.9(4)
O6A Cu1A O5A Cu2A 166.86(14)
O1A Cu1A O5A Cu2A -12.03(15)
O5A C7A C8A O7A -158.0(2)
N6A C7A C8A O7A -32.3(4)
O5A C7A C8A O6A 23.4(3)
N6A C7A C8A O6A 149.1(2)
O7A C8A O6A Cu1A 177.8(2)
C7A C8A O6A Cu1A -3.7(3)
O8A Cu1A O6A C8A 178.8(2)
O5A Cu1A O6A C8A -11.48(19)
O5B Cu1B O1B C1B -0.8(2)
O8B Cu1B O1B C1B -164.6(2)
O5B Cu2B O2B C1B 22.6(3)
O3B Cu2B O2B C1B -149.0(3)
Cu1B O1B C1B O2B 12.1(4)
Cu1B O1B C1B C2B -170.36(18)
Cu2B O2B C1B O1B -26.9(4)
Cu2B O2B C1B C2B 155.50(19)
O1B C1B C2B N1B -2.3(3)
O2B C1B C2B N1B 175.6(2)
C1B C2B N1B C3B 171.9(2)
C2B N1B C3B N2B 3.3(4)
C2B N1B C3B N3B -176.9(2)
N4B Cu2B O3B C4B -4.6(2)
O2B Cu2B O3B C4B -179.8(2)
Cu2B O3B C4B O4B -172.4(2)
Cu2B O3B C4B C5B 8.7(3)
O4B C4B C5B N4B 172.2(2)
O3B C4B C5B N4B -8.9(4)
C4B C5B N4B C6B 176.7(2)
C4B C5B N4B Cu2B 4.8(3)
O5B Cu2B N4B C6B 17.2(3)
O3B Cu2B N4B C6B -171.4(3)
O5B Cu2B N4B C5B -172.01(19)
O3B Cu2B N4B C5B -0.61(19)
C5B N4B C6B N5B -0.7(4)
Cu2B N4B C6B N5B 169.8(2)
C5B N4B C6B N6B -178.1(2)
Cu2B N4B C6B N6B -7.6(4)
N4B C6B N6B C7B -37.0(4)
N5B C6B N6B C7B 145.4(3)
C6B N6B C7B O5B 72.0(3)
C6B N6B C7B C8B -165.0(2)
N6B C7B O5B Cu1B 142.17(18)
C8B C7B O5B Cu1B 20.1(3)
N6B C7B O5B Cu2B -54.3(3)
C8B C7B O5B Cu2B -176.30(16)
O6B Cu1B O5B C7B -13.41(18)
O1B Cu1B O5B C7B 163.52(17)
O8B Cu1B O5B C7B -90.2(3)
O6B Cu1B O5B Cu2B -173.98(14)
O1B Cu1B O5B Cu2B 2.96(15)
O8B Cu1B O5B Cu2B 109.3(3)
N4B Cu2B O5B C7B 14.44(19)
O2B Cu2B O5B C7B -169.24(19)
N4B Cu2B O5B Cu1B 174.11(14)
O2B Cu2B O5B Cu1B -9.58(14)
O5B C7B C8B O7B 164.6(2)
N6B C7B C8B O7B 40.0(3)
O5B C7B C8B O6B -19.3(3)
N6B C7B C8B O6B -143.9(2)
O7B C8B O6B Cu1B -175.6(2)
C7B C8B O6B Cu1B 8.5(3)
O5B Cu1B O6B C8B 2.47(19)
O8B Cu1B O6B C8B 166.03(19)
